data_4326432
loop_
_publ_author_name
'Di Zhu'
'Indira Thapa'
'Ilia Korobkov'
'Sandro Gambarotta'
'Peter H. M. Budzelaar'

_publ_contact_author
;
        Sandro Gambarotta
        Department of Chemistry
        University of Ottawa
        Ottawa, ON K1N 6N5
        Canada
;
_publ_contact_author_email sgambaro@science.uottawa.ca
_publ_contact_author_fax '+1 613 562 5170'
_publ_contact_author_phone '+1 613 562 5800 x 5199'
_publ_section_title
;
 Redox-Active Ligands and Organic Radical Chemistry
;
_journal_name_full 'Inorganic Chemistry'
_journal_page_first 9879
_journal_page_last 9887
_journal_paper_doi 10.1021/ic2002145
_journal_volume 50
_journal_year 2011
_chemical_formula_sum 'C86 H126 N6 Ni2 O5'
_chemical_formula_weight 1441.35
_chemical_name_systematic
; 
 ? 
;
_space_group_IT_number 15
_symmetry_cell_setting monoclinic
_symmetry_space_group_name_Hall '-C 2yc'
_symmetry_space_group_name_H-M 'C 1 2/c 1'
_atom_sites_solution_hydrogens geom
_atom_sites_solution_primary direct
_atom_sites_solution_secondary difmap
_audit_creation_method SHELXL-97
_cell_angle_alpha 90.00
_cell_angle_beta 109.447(2)
_cell_angle_gamma 90.00
_cell_formula_units_Z 4
_cell_length_a 26.340(3)
_cell_length_b 13.5083(14)
_cell_length_c 24.279(3)
_cell_measurement_reflns_used 9600
_cell_measurement_temperature 202(2)
_cell_measurement_theta_max 26.22
_cell_measurement_theta_min 2.27
_cell_volume 8145.8(16)
_computing_cell_refinement 'Bruker SMART'
_computing_data_collection 'Bruker SMART'
_computing_data_reduction 'Bruker SAINT'
_computing_molecular_graphics 'Bruker SHELXTL'
_computing_publication_material 'Bruker SHELXTL'
_computing_structure_refinement 'SHELXL-97 (Sheldrick, 2008)'
_computing_structure_solution 'SHELXS-97 (Sheldrick, 2008)'
_diffrn_ambient_temperature 202(2)
_diffrn_measured_fraction_theta_full 0.989
_diffrn_measured_fraction_theta_max 0.989
_diffrn_measurement_device_type 'CCD area detector'
_diffrn_measurement_method 'phi and omega scans'
_diffrn_radiation_monochromator graphite
_diffrn_radiation_source 'fine-focus sealed tube'
_diffrn_radiation_type MoK\a
_diffrn_radiation_wavelength 0.71073
_diffrn_reflns_av_R_equivalents 0.1114
_diffrn_reflns_av_sigmaI/netI 0.1076
_diffrn_reflns_limit_h_max 31
_diffrn_reflns_limit_h_min -32
_diffrn_reflns_limit_k_max 15
_diffrn_reflns_limit_k_min -16
_diffrn_reflns_limit_l_max 30
_diffrn_reflns_limit_l_min -30
_diffrn_reflns_number 36225
_diffrn_reflns_theta_full 26.41
_diffrn_reflns_theta_max 26.41
_diffrn_reflns_theta_min 1.98
_exptl_absorpt_coefficient_mu 0.515
_exptl_absorpt_correction_T_max 0.9267
_exptl_absorpt_correction_T_min 0.9040
_exptl_absorpt_correction_type multi-scan
_exptl_absorpt_process_details SADABS
_exptl_crystal_colour purple
_exptl_crystal_density_diffrn 1.175
_exptl_crystal_density_meas ?
_exptl_crystal_description block
_exptl_crystal_F_000 3120
_exptl_crystal_size_max 0.20
_exptl_crystal_size_mid 0.20
_exptl_crystal_size_min 0.15
_refine_diff_density_max 0.632
_refine_diff_density_min -0.340
_refine_diff_density_rms 0.073
_refine_ls_extinction_method none
_refine_ls_goodness_of_fit_ref 1.028
_refine_ls_hydrogen_treatment constr
_refine_ls_matrix_type full
_refine_ls_number_parameters 558
_refine_ls_number_reflns 8284
_refine_ls_number_restraints 350
_refine_ls_restrained_S_all 1.026
_refine_ls_R_factor_all 0.1351
_refine_ls_R_factor_gt 0.0590
_refine_ls_shift/su_max 0.001
_refine_ls_shift/su_mean 0.000
_refine_ls_structure_factor_coef Fsqd
_refine_ls_weighting_details 'calc w=1/[\s^2^(Fo^2^)+(0.0799P)^2^+2.0303P] where P=(Fo^2^+2Fc^2^)/3'
_refine_ls_weighting_scheme calc
_refine_ls_wR_factor_gt 0.1336
_refine_ls_wR_factor_ref 0.1683
_reflns_number_gt 4614
_reflns_number_total 8284
_reflns_threshold_expression >2sigma(I)
_cod_data_source_file ic2002145_si_002_3.cif
_cod_data_source_block 08109
_cod_depositor_comments
;
The following automatic conversions were performed:

'_exptl_crystal_density_meas' value 'n/a' was changed to '?' - the
value is perceived as not measured.

Automatic conversion script
Id: cif_fix_values 3008 2015-01-20 13:52:24Z robertas 
;
_cod_original_cell_volume 8145.6(15)
_cod_database_code 4326432

loop_
_symmetry_equiv_pos_as_xyz
'x, y, z'
'-x, y, -z+1/2'
'x+1/2, y+1/2, z'
'-x+1/2, y+1/2, -z+1/2'
'-x, -y, -z'
'x, -y, z-1/2'
'-x+1/2, -y+1/2, -z'
'x+1/2, -y+1/2, z-1/2'

loop_
_atom_site_label
_atom_site_type_symbol
_atom_site_fract_x
_atom_site_fract_y
_atom_site_fract_z
_atom_site_U_iso_or_equiv
_atom_site_adp_type
_atom_site_occupancy
_atom_site_symmetry_multiplicity
_atom_site_calc_flag
_atom_site_refinement_flags
_atom_site_disorder_assembly
_atom_site_disorder_group
N1 N 0.13311(12) 0.7346(2) 0.23029(13) 0.0281(7) Uani 1 1 d . . .
N2 N 0.02979(12) 0.7447(2) 0.19550(13) 0.0267(7) Uani 1 1 d . . .
N3 N 0.10145(11) 0.8667(2) 0.33470(13) 0.0282(7) Uani 1 1 d . . .
Ni1 Ni 0.082820(18) 0.80733(4) 0.25945(2) 0.02619(15) Uani 1 1 d . . .
C1 C 0.2185(2) 0.7427(4) 0.40598(19) 0.0610(14) Uani 1 1 d . . .
H1A H 0.2058 0.8114 0.3997 0.092 Uiso 1 1 calc R . .
H1B H 0.2578 0.7420 0.4238 0.092 Uiso 1 1 calc R . .
H1C H 0.2022 0.7095 0.4319 0.092 Uiso 1 1 calc R . .
C2 C 0.20240(17) 0.6890(3) 0.34787(17) 0.0417(10) Uani 1 1 d . . .
H2A H 0.1622 0.6893 0.3314 0.050 Uiso 1 1 calc R . .
C3 C 0.2209(2) 0.5802(4) 0.3559(2) 0.0648(14) Uani 1 1 d . . .
H3A H 0.2097 0.5471 0.3178 0.097 Uiso 1 1 calc R . .
H3B H 0.2044 0.5467 0.3815 0.097 Uiso 1 1 calc R . .
H3C H 0.2602 0.5775 0.3734 0.097 Uiso 1 1 calc R . .
C4 C 0.22327(15) 0.7374(3) 0.30360(17) 0.0347(9) Uani 1 1 d . . .
C5 C 0.27723(16) 0.7648(3) 0.3182(2) 0.0434(11) Uani 1 1 d . . .
H5A H 0.3007 0.7557 0.3572 0.052 Uiso 1 1 calc R . .
C6 C 0.29703(17) 0.8042(3) 0.2779(2) 0.0473(11) Uani 1 1 d . . .
H6A H 0.3337 0.8237 0.2895 0.057 Uiso 1 1 calc R . .
C7 C 0.26461(17) 0.8163(3) 0.2207(2) 0.0457(11) Uani 1 1 d . . .
H7A H 0.2793 0.8434 0.1932 0.055 Uiso 1 1 calc R . .
C8 C 0.21008(16) 0.7891(3) 0.20251(18) 0.0360(10) Uani 1 1 d . . .
C9 C 0.17432(17) 0.8001(3) 0.13898(18) 0.0423(10) Uani 1 1 d . . .
H9A H 0.1519 0.7387 0.1284 0.051 Uiso 1 1 calc R . .
C10 C 0.2061(2) 0.8078(4) 0.0965(2) 0.0641(14) Uani 1 1 d . . .
H10A H 0.1809 0.8142 0.0565 0.096 Uiso 1 1 calc R . .
H10B H 0.2280 0.7481 0.0995 0.096 Uiso 1 1 calc R . .
H10C H 0.2296 0.8660 0.1063 0.096 Uiso 1 1 calc R . .
C11 C 0.13550(19) 0.8871(4) 0.1292(2) 0.0545(13) Uani 1 1 d . . .
H11A H 0.1148 0.8819 0.1560 0.082 Uiso 1 1 calc R . .
H11B H 0.1108 0.8861 0.0888 0.082 Uiso 1 1 calc R . .
H11C H 0.1559 0.9492 0.1364 0.082 Uiso 1 1 calc R . .
C12 C 0.19017(15) 0.7519(3) 0.24547(17) 0.0330(9) Uani 1 1 d . . .
C13 C 0.10990(16) 0.6598(3) 0.19899(16) 0.0326(9) Uani 1 1 d . . .
C14 C 0.13846(16) 0.5729(3) 0.18284(19) 0.0442(11) Uani 1 1 d . . .
H14A H 0.1775 0.5819 0.2001 0.066 Uiso 1 1 calc R . .
H14B H 0.1285 0.5689 0.1402 0.066 Uiso 1 1 calc R . .
H14C H 0.1279 0.5116 0.1977 0.066 Uiso 1 1 calc R . .
C15 C 0.05055(15) 0.6620(3) 0.17783(16) 0.0319(9) Uani 1 1 d . . .
C16 C 0.01812(17) 0.5925(3) 0.14139(18) 0.0420(10) Uani 1 1 d . . .
H16A H 0.0331 0.5348 0.1305 0.050 Uiso 1 1 calc R . .
C17 C -0.03677(17) 0.6086(3) 0.12100(18) 0.0429(11) Uani 1 1 d . . .
H17A H -0.0600 0.5609 0.0964 0.052 Uiso 1 1 calc R . .
C18 C -0.05791(15) 0.6924(3) 0.13601(16) 0.0347(9) Uani 1 1 d . . .
H18 H -0.0956 0.7037 0.1210 0.042 Uiso 1 1 calc R . .
C19 C -0.02375(14) 0.7629(3) 0.17400(15) 0.0267(8) Uani 1 1 d . . .
C20 C 0.00927(14) 0.9418(3) 0.28371(15) 0.0290(9) Uani 1 1 d . . .
H20A H 0.0288 1.0042 0.2985 0.035 Uiso 1 1 calc R . .
H20B H -0.0228 0.9395 0.2964 0.035 Uiso 1 1 calc R . .
C21 C 0.04577(14) 0.8544(3) 0.31016(15) 0.0262(8) Uani 1 1 d . . .
C22 C 0.12127(14) 0.9623(3) 0.35785(17) 0.0328(9) Uani 1 1 d . . .
C23 C 0.14363(15) 1.0321(3) 0.32912(18) 0.0379(10) Uani 1 1 d . . .
C24 C 0.14891(16) 1.0160(3) 0.26956(18) 0.0385(10) Uani 1 1 d . . .
H24A H 0.1354 0.9480 0.2562 0.046 Uiso 1 1 calc R . .
C25 C 0.11379(18) 1.0906(3) 0.2249(2) 0.0496(12) Uani 1 1 d . . .
H25A H 0.0764 1.0853 0.2238 0.074 Uiso 1 1 calc R . .
H25B H 0.1157 1.0759 0.1861 0.074 Uiso 1 1 calc R . .
H25C H 0.1270 1.1579 0.2363 0.074 Uiso 1 1 calc R . .
C26 C 0.20705(18) 1.0220(3) 0.2719(2) 0.0495(12) Uani 1 1 d . . .
H26A H 0.2286 0.9738 0.3002 0.074 Uiso 1 1 calc R . .
H26B H 0.2209 1.0888 0.2838 0.074 Uiso 1 1 calc R . .
H26C H 0.2092 1.0075 0.2332 0.074 Uiso 1 1 calc R . .
C27 C 0.16079(19) 1.1231(4) 0.3566(2) 0.0546(13) Uani 1 1 d . . .
H27A H 0.1768 1.1698 0.3381 0.065 Uiso 1 1 calc R . .
C28 C 0.1553(2) 1.1473(4) 0.4093(2) 0.0625(14) Uani 1 1 d . . .
H28A H 0.1658 1.2108 0.4261 0.075 Uiso 1 1 calc R . .
C29 C 0.13452(19) 1.0787(4) 0.4374(2) 0.0573(13) Uani 1 1 d . . .
H29A H 0.1317 1.0946 0.4744 0.069 Uiso 1 1 calc R . .
C30 C 0.11729(16) 0.9860(3) 0.41310(18) 0.0418(11) Uani 1 1 d . . .
C31 C 0.09596(18) 0.9134(4) 0.44745(18) 0.0498(12) Uani 1 1 d . . .
H31A H 0.0898 0.8492 0.4257 0.060 Uiso 1 1 calc R . .
C32 C 0.1356(2) 0.8933(5) 0.5081(2) 0.0752(17) Uani 1 1 d . . .
H32A H 0.1700 0.8716 0.5050 0.113 Uiso 1 1 calc R . .
H32B H 0.1212 0.8414 0.5270 0.113 Uiso 1 1 calc R . .
H32C H 0.1411 0.9540 0.5315 0.113 Uiso 1 1 calc R . .
C33 C 0.0418(2) 0.9471(6) 0.4505(3) 0.089(2) Uani 1 1 d . . .
H33A H 0.0170 0.9597 0.4109 0.133 Uiso 1 1 calc R . .
H33B H 0.0466 1.0079 0.4736 0.133 Uiso 1 1 calc R . .
H33C H 0.0268 0.8953 0.4689 0.133 Uiso 1 1 calc R . .
O40 O 0.0458(8) 0.3775(9) 0.0858(8) 0.158(6) Uani 0.57 1 d PDU A 1
C44 C 0.0030(9) 0.3719(13) 0.0318(8) 0.144(7) Uani 0.57 1 d PDU A 1
H44A H 0.0162 0.3919 -0.0003 0.172 Uiso 0.57 1 calc PR A 1
H44B H -0.0259 0.4185 0.0323 0.172 Uiso 0.57 1 calc PR A 1
C43 C -0.0192(11) 0.2705(17) 0.0208(9) 0.195(9) Uani 0.57 1 d PDU A 1
H43A H -0.0590 0.2716 0.0085 0.234 Uiso 0.57 1 calc PR A 1
H43B H -0.0082 0.2375 -0.0098 0.234 Uiso 0.57 1 calc PR A 1
C42 C 0.0039(9) 0.2196(11) 0.0774(9) 0.142(7) Uani 0.57 1 d PDU A 1
H42A H 0.0140 0.1506 0.0719 0.170 Uiso 0.57 1 calc PR A 1
H42B H -0.0218 0.2189 0.0993 0.170 Uiso 0.57 1 calc PR A 1
C41 C 0.0523(9) 0.2796(12) 0.1084(9) 0.137(7) Uani 0.57 1 d PDU A 1
H41A H 0.0575 0.2813 0.1507 0.164 Uiso 0.57 1 calc PR A 1
H41B H 0.0846 0.2491 0.1033 0.164 Uiso 0.57 1 calc PR A 1
O40A O 0.0612(8) 0.333(2) 0.0947(9) 0.180(9) Uani 0.43 1 d PDU B 2
C41A C 0.0423(9) 0.3544(19) 0.0341(10) 0.143(8) Uani 0.43 1 d PDU B 2
H41C H 0.0666 0.3233 0.0155 0.172 Uiso 0.43 1 calc PR B 2
H41D H 0.0431 0.4268 0.0283 0.172 Uiso 0.43 1 calc PR B 2
C42A C -0.0128(10) 0.318(2) 0.0057(8) 0.147(8) Uani 0.43 1 d PDU B 2
H42C H -0.0151 0.2774 -0.0291 0.176 Uiso 0.43 1 calc PR B 2
H42D H -0.0385 0.3735 -0.0064 0.176 Uiso 0.43 1 calc PR B 2
C43A C -0.0242(9) 0.256(2) 0.0511(11) 0.145(8) Uani 0.43 1 d PDU B 2
H43C H -0.0533 0.2865 0.0630 0.174 Uiso 0.43 1 calc PR B 2
H43D H -0.0351 0.1886 0.0365 0.174 Uiso 0.43 1 calc PR B 2
C44A C 0.0269(12) 0.255(3) 0.1002(14) 0.175(10) Uani 0.43 1 d PDU B 2
H44C H 0.0195 0.2623 0.1374 0.211 Uiso 0.43 1 calc PR B 2
H44D H 0.0451 0.1906 0.1010 0.211 Uiso 0.43 1 calc PR B 2
O50 O 0.3722(4) 0.0083(10) 0.4996(6) 0.182(6) Uani 0.64 1 d PDU C 1
C51 C 0.3327(5) -0.0568(9) 0.4647(7) 0.131(7) Uani 0.64 1 d PDU C 1
H51A H 0.3294 -0.1162 0.4871 0.157 Uiso 0.64 1 calc PR C 1
H51B H 0.3413 -0.0778 0.4298 0.157 Uiso 0.64 1 calc PR C 1
C52 C 0.2826(5) 0.0032(13) 0.4481(8) 0.161(7) Uani 0.64 1 d PDU C 1
H52A H 0.2774 0.0395 0.4112 0.193 Uiso 0.64 1 calc PR C 1
H52B H 0.2507 -0.0392 0.4433 0.193 Uiso 0.64 1 calc PR C 1
C53 C 0.2913(6) 0.0723(14) 0.4974(8) 0.136(7) Uani 0.64 1 d PDU C 1
H53A H 0.2691 0.1327 0.4852 0.163 Uiso 0.64 1 calc PR C 1
H53B H 0.2828 0.0407 0.5301 0.163 Uiso 0.64 1 calc PR C 1
C54 C 0.3491(6) 0.0954(12) 0.5140(8) 0.133(6) Uani 0.64 1 d PDU C 1
H54A H 0.3551 0.1530 0.4918 0.160 Uiso 0.64 1 calc PR C 1
H54B H 0.3646 0.1098 0.5563 0.160 Uiso 0.64 1 calc PR C 1
O50A O 0.3604(6) 0.0399(14) 0.4654(8) 0.117(5) Uani 0.36 1 d PDU D 2
C51A C 0.3169(9) -0.027(2) 0.4433(11) 0.113(7) Uani 0.36 1 d PDU D 2
H51C H 0.3301 -0.0961 0.4464 0.136 Uiso 0.36 1 calc PR D 2
H51D H 0.2967 -0.0125 0.4018 0.136 Uiso 0.36 1 calc PR D 2
C52A C 0.2823(6) -0.0124(14) 0.4796(7) 0.063(5) Uani 0.36 1 d PDU D 2
H52C H 0.2849 -0.0697 0.5059 0.076 Uiso 0.36 1 calc PR D 2
H52D H 0.2442 -0.0037 0.4549 0.076 Uiso 0.36 1 calc PR D 2
C53A C 0.3033(9) 0.0786(16) 0.5138(11) 0.083(6) Uani 0.36 1 d PDU D 2
H53C H 0.2864 0.1387 0.4921 0.100 Uiso 0.36 1 calc PR D 2
H53D H 0.2975 0.0773 0.5520 0.100 Uiso 0.36 1 calc PR D 2
C54A C 0.3613(8) 0.074(3) 0.5212(10) 0.147(10) Uani 0.36 1 d PDU D 2
H54C H 0.3783 0.1402 0.5301 0.176 Uiso 0.36 1 calc PR D 2
H54D H 0.3806 0.0272 0.5525 0.176 Uiso 0.36 1 calc PR D 2
O60 O 1.0000 0.4030(12) 0.2500 0.231(5) Uani 1 2 d SU . .
C61 C 0.9546(9) 0.350(2) 0.2063(11) 0.195(8) Uani 0.63 1 d PU E 1
H61A H 0.9512 0.2831 0.2215 0.234 Uiso 0.63 1 calc PR E 1
H61B H 0.9631 0.3414 0.1698 0.234 Uiso 0.63 1 calc PR E 1
C62 C 0.9005(10) 0.4038(19) 0.1920(11) 0.115(6) Uani 0.63 1 d PU E 1
H62A H 0.8727 0.3667 0.1620 0.173 Uiso 0.63 1 calc PR E 1
H62B H 0.9036 0.4703 0.1774 0.173 Uiso 0.63 1 calc PR E 1
H62C H 0.8905 0.4087 0.2274 0.173 Uiso 0.63 1 calc PR E 1
C61A C 0.9460(14) 0.378(3) 0.2476(16) 0.172(10) Uani 0.37 1 d PU E 2
H61C H 0.9475 0.3127 0.2667 0.206 Uiso 0.37 1 calc PR E 2
H61D H 0.9346 0.4269 0.2715 0.206 Uiso 0.37 1 calc PR E 2
C62A C 0.9134(19) 0.374(4) 0.203(3) 0.184(19) Uani 0.37 1 d PU E 2
H62D H 0.8804 0.3472 0.2075 0.275 Uiso 0.37 1 calc PR E 2
H62E H 0.9254 0.3312 0.1774 0.275 Uiso 0.37 1 calc PR E 2
H62F H 0.9064 0.4408 0.1865 0.275 Uiso 0.37 1 calc PR E 2

loop_
_atom_site_aniso_label
_atom_site_aniso_U_11
_atom_site_aniso_U_22
_atom_site_aniso_U_33
_atom_site_aniso_U_23
_atom_site_aniso_U_13
_atom_site_aniso_U_12
N1 0.0230(16) 0.0281(18) 0.0343(17) 0.0037(14) 0.0109(14) 0.0003(14)
N2 0.0237(16) 0.0270(18) 0.0298(16) -0.0001(13) 0.0095(13) 0.0012(14)
N3 0.0215(16) 0.0280(18) 0.0333(17) -0.0041(14) 0.0066(13) -0.0018(13)
Ni1 0.0217(2) 0.0259(3) 0.0303(3) -0.0019(2) 0.00771(18) 0.0007(2)
C1 0.057(3) 0.074(4) 0.046(3) 0.004(3) 0.009(2) 0.024(3)
C2 0.037(2) 0.045(3) 0.040(2) 0.001(2) 0.0082(18) 0.006(2)
C3 0.082(4) 0.051(3) 0.066(3) 0.014(3) 0.030(3) 0.002(3)
C4 0.029(2) 0.029(2) 0.044(2) -0.0016(18) 0.0091(18) 0.0084(17)
C5 0.028(2) 0.038(3) 0.055(3) -0.006(2) 0.002(2) 0.0060(19)
C6 0.025(2) 0.037(3) 0.077(3) -0.007(3) 0.013(2) 0.004(2)
C7 0.043(3) 0.031(3) 0.070(3) 0.003(2) 0.027(2) -0.001(2)
C8 0.032(2) 0.029(2) 0.051(2) 0.0000(18) 0.0193(19) 0.0073(17)
C9 0.047(3) 0.040(3) 0.046(2) 0.001(2) 0.023(2) 0.002(2)
C10 0.075(4) 0.070(4) 0.058(3) 0.012(3) 0.037(3) 0.016(3)
C11 0.053(3) 0.062(3) 0.047(3) 0.013(2) 0.014(2) 0.016(2)
C12 0.026(2) 0.029(2) 0.047(2) -0.0015(18) 0.0162(18) 0.0056(17)
C13 0.034(2) 0.029(2) 0.035(2) 0.0003(17) 0.0122(18) 0.0074(17)
C14 0.037(2) 0.036(3) 0.062(3) -0.009(2) 0.020(2) 0.0060(19)
C15 0.031(2) 0.028(2) 0.036(2) -0.0006(16) 0.0104(18) 0.0026(16)
C16 0.040(3) 0.037(3) 0.046(3) -0.011(2) 0.011(2) 0.002(2)
C17 0.040(3) 0.036(3) 0.049(3) -0.016(2) 0.010(2) -0.010(2)
C18 0.027(2) 0.038(2) 0.036(2) -0.002(2) 0.0060(16) -0.0019(19)
C19 0.027(2) 0.028(2) 0.0252(19) 0.0010(16) 0.0094(16) -0.0015(16)
C20 0.024(2) 0.027(2) 0.036(2) -0.0036(16) 0.0082(16) 0.0027(16)
C21 0.0240(19) 0.027(2) 0.0253(19) 0.0001(15) 0.0048(15) 0.0010(16)
C22 0.022(2) 0.032(2) 0.039(2) -0.0064(18) 0.0028(17) 0.0006(16)
C23 0.025(2) 0.034(2) 0.051(3) -0.0072(19) 0.0077(19) -0.0019(18)
C24 0.035(2) 0.030(2) 0.051(3) -0.0010(19) 0.016(2) -0.0052(18)
C25 0.047(3) 0.038(3) 0.061(3) 0.007(2) 0.014(2) -0.005(2)
C26 0.047(3) 0.035(3) 0.072(3) 0.002(2) 0.028(2) 0.000(2)
C27 0.055(3) 0.041(3) 0.069(3) -0.015(2) 0.022(3) -0.016(2)
C28 0.063(3) 0.044(3) 0.080(4) -0.032(3) 0.023(3) -0.020(3)
C29 0.056(3) 0.058(3) 0.058(3) -0.030(3) 0.018(3) -0.015(3)
C30 0.031(2) 0.046(3) 0.044(3) -0.014(2) 0.0058(19) -0.0012(19)
C31 0.053(3) 0.062(3) 0.035(2) -0.015(2) 0.016(2) -0.008(2)
C32 0.078(4) 0.086(4) 0.056(3) -0.002(3) 0.015(3) 0.006(3)
C33 0.057(4) 0.137(6) 0.082(4) 0.013(4) 0.037(3) 0.004(4)
O40 0.235(14) 0.065(8) 0.168(12) -0.018(8) 0.058(10) -0.004(8)
C44 0.187(16) 0.098(12) 0.134(13) 0.024(10) 0.039(13) 0.036(13)
C43 0.215(16) 0.153(18) 0.191(17) 0.009(16) 0.032(15) 0.066(14)
C42 0.173(16) 0.075(11) 0.175(16) -0.022(10) 0.055(13) -0.043(10)
C41 0.176(15) 0.067(12) 0.159(13) 0.013(10) 0.044(12) -0.019(11)
O40A 0.207(15) 0.110(16) 0.182(14) 0.045(14) 0.012(12) -0.014(14)
C41A 0.198(18) 0.116(14) 0.130(14) 0.050(13) 0.075(15) 0.013(14)
C42A 0.201(17) 0.078(15) 0.172(16) 0.054(13) 0.077(14) 0.018(15)
C43A 0.141(15) 0.126(14) 0.195(18) 0.086(14) 0.092(14) 0.019(13)
C44A 0.21(2) 0.128(18) 0.188(18) 0.032(17) 0.058(17) -0.023(18)
O50 0.115(8) 0.142(9) 0.204(12) -0.039(9) -0.062(8) 0.039(7)
C51 0.102(10) 0.085(9) 0.172(13) -0.043(9) 0.001(9) -0.003(8)
C52 0.124(11) 0.157(13) 0.144(13) -0.057(11) -0.032(11) 0.042(10)
C53 0.120(11) 0.148(14) 0.125(13) 0.017(11) 0.022(10) 0.033(11)
C54 0.088(9) 0.117(11) 0.162(12) -0.047(9) -0.002(9) 0.039(8)
O50A 0.075(9) 0.154(13) 0.134(12) -0.047(10) 0.051(9) -0.025(9)
C51A 0.074(13) 0.148(16) 0.124(14) -0.030(14) 0.041(12) 0.001(13)
C52A 0.073(10) 0.077(11) 0.048(9) -0.015(8) 0.030(8) -0.021(9)
C53A 0.107(14) 0.099(13) 0.071(11) -0.018(9) 0.067(11) -0.044(12)
C54A 0.119(16) 0.130(18) 0.157(17) -0.069(15) -0.001(15) 0.025(16)
O60 0.177(12) 0.304(16) 0.215(12) 0.000 0.069(11) 0.000
C61 0.114(14) 0.27(2) 0.205(18) -0.037(16) 0.056(14) -0.064(15)
C62 0.093(12) 0.135(14) 0.127(12) 0.030(10) 0.047(10) 0.025(10)
C61A 0.085(17) 0.24(2) 0.21(2) -0.02(2) 0.070(17) -0.008(17)
C62A 0.11(3) 0.17(3) 0.27(4) -0.01(3) 0.06(3) -0.08(3)

loop_
_atom_type_symbol
_atom_type_description
_atom_type_scat_dispersion_real
_atom_type_scat_dispersion_imag
_atom_type_scat_source
C C 0.0033 0.0016 'International Tables Vol C Tables 4.2.6.8 and 6.1.1.4'
H H 0.0000 0.0000 'International Tables Vol C Tables 4.2.6.8 and 6.1.1.4'
N N 0.0061 0.0033 'International Tables Vol C Tables 4.2.6.8 and 6.1.1.4'
Ni Ni 0.3393 1.1124 'International Tables Vol C Tables 4.2.6.8 and 6.1.1.4'
O O 0.0106 0.0060 'International Tables Vol C Tables 4.2.6.8 and 6.1.1.4'

loop_
_geom_angle_atom_site_label_1
_geom_angle_atom_site_label_2
_geom_angle_atom_site_label_3
_geom_angle
_geom_angle_site_symmetry_1
_geom_angle_site_symmetry_3
C13 N1 C12 121.8(3) . .
C13 N1 Ni1 111.1(3) . .
C12 N1 Ni1 126.7(2) . .
C19 N2 C15 120.0(3) . .
C19 N2 Ni1 128.3(3) . .
C15 N2 Ni1 110.8(2) . .
C21 N3 C22 117.8(3) . .
C21 N3 Ni1 69.03(19) . .
C22 N3 Ni1 134.3(3) . .
N3 Ni1 N2 148.59(13) . .
N3 Ni1 C21 42.90(13) . .
N2 Ni1 C21 106.19(14) . .
N3 Ni1 N1 124.62(13) . .
N2 Ni1 N1 83.30(13) . .
C21 Ni1 N1 161.40(14) . .
C2 C1 H1A 109.5 . .
C2 C1 H1B 109.5 . .
H1A C1 H1B 109.5 . .
C2 C1 H1C 109.5 . .
H1A C1 H1C 109.5 . .
H1B C1 H1C 109.5 . .
C4 C2 C1 113.6(4) . .
C4 C2 C3 109.2(4) . .
C1 C2 C3 111.2(4) . .
C4 C2 H2A 107.6 . .
C1 C2 H2A 107.6 . .
C3 C2 H2A 107.6 . .
C2 C3 H3A 109.5 . .
C2 C3 H3B 109.5 . .
H3A C3 H3B 109.5 . .
C2 C3 H3C 109.5 . .
H3A C3 H3C 109.5 . .
H3B C3 H3C 109.5 . .
C5 C4 C12 117.2(4) . .
C5 C4 C2 121.0(4) . .
C12 C4 C2 121.7(4) . .
C6 C5 C4 121.5(4) . .
C6 C5 H5A 119.2 . .
C4 C5 H5A 119.2 . .
C5 C6 C7 121.0(4) . .
C5 C6 H6A 119.5 . .
C7 C6 H6A 119.5 . .
C6 C7 C8 120.8(4) . .
C6 C7 H7A 119.6 . .
C8 C7 H7A 119.6 . .
C7 C8 C12 117.1(4) . .
C7 C8 C9 121.0(4) . .
C12 C8 C9 121.9(4) . .
C8 C9 C11 113.0(3) . .
C8 C9 C10 113.3(4) . .
C11 C9 C10 109.3(4) . .
C8 C9 H9A 106.9 . .
C11 C9 H9A 106.9 . .
C10 C9 H9A 106.9 . .
C9 C10 H10A 109.5 . .
C9 C10 H10B 109.5 . .
H10A C10 H10B 109.5 . .
C9 C10 H10C 109.5 . .
H10A C10 H10C 109.5 . .
H10B C10 H10C 109.5 . .
C9 C11 H11A 109.5 . .
C9 C11 H11B 109.5 . .
H11A C11 H11B 109.5 . .
C9 C11 H11C 109.5 . .
H11A C11 H11C 109.5 . .
H11B C11 H11C 109.5 . .
C4 C12 C8 122.4(4) . .
C4 C12 N1 118.6(4) . .
C8 C12 N1 118.9(3) . .
N1 C13 C15 115.4(3) . .
N1 C13 C14 125.5(4) . .
C15 C13 C14 119.1(3) . .
C13 C14 H14A 109.5 . .
C13 C14 H14B 109.5 . .
H14A C14 H14B 109.5 . .
C13 C14 H14C 109.5 . .
H14A C14 H14C 109.5 . .
H14B C14 H14C 109.5 . .
N2 C15 C16 122.0(4) . .
N2 C15 C13 113.2(3) . .
C16 C15 C13 124.7(4) . .
C17 C16 C15 118.4(4) . .
C17 C16 H16A 120.8 . .
C15 C16 H16A 120.8 . .
C18 C17 C16 120.5(4) . .
C18 C17 H17A 119.8 . .
C16 C17 H17A 119.8 . .
C17 C18 C19 120.3(4) . .
C17 C18 H18 119.9 . .
C19 C18 H18 119.9 . .
N2 C19 C18 118.8(3) . .
N2 C19 C21 120.2(3) . 2
C18 C19 C21 120.9(3) . 2
C21 C20 C20 112.3(3) . 2
C21 C20 H20A 109.1 . .
C20 C20 H20A 109.1 2 .
C21 C20 H20B 109.1 . .
C20 C20 H20B 109.1 2 .
H20A C20 H20B 107.9 . .
N3 C21 C19 116.0(3) . 2
N3 C21 C20 120.9(3) . .
C19 C21 C20 120.9(3) 2 .
N3 C21 Ni1 68.07(19) . .
C19 C21 Ni1 102.6(2) 2 .
C20 C21 Ni1 111.8(2) . .
C23 C22 C30 119.5(4) . .
C23 C22 N3 124.3(4) . .
C30 C22 N3 116.2(4) . .
C27 C23 C22 118.2(4) . .
C27 C23 C24 117.6(4) . .
C22 C23 C24 124.2(4) . .
C26 C24 C23 111.7(3) . .
C26 C24 C25 110.7(4) . .
C23 C24 C25 110.7(4) . .
C26 C24 H24A 107.9 . .
C23 C24 H24A 107.9 . .
C25 C24 H24A 107.9 . .
C24 C25 H25A 109.5 . .
C24 C25 H25B 109.5 . .
H25A C25 H25B 109.5 . .
C24 C25 H25C 109.5 . .
H25A C25 H25C 109.5 . .
H25B C25 H25C 109.5 . .
C24 C26 H26A 109.5 . .
C24 C26 H26B 109.5 . .
H26A C26 H26B 109.5 . .
C24 C26 H26C 109.5 . .
H26A C26 H26C 109.5 . .
H26B C26 H26C 109.5 . .
C28 C27 C23 122.3(5) . .
C28 C27 H27A 118.8 . .
C23 C27 H27A 118.8 . .
C27 C28 C29 119.1(4) . .
C27 C28 H28A 120.4 . .
C29 C28 H28A 120.4 . .
C28 C29 C30 121.7(4) . .
C28 C29 H29A 119.1 . .
C30 C29 H29A 119.1 . .
C29 C30 C22 119.2(4) . .
C29 C30 C31 118.5(4) . .
C22 C30 C31 122.3(4) . .
C30 C31 C32 112.9(4) . .
C30 C31 C33 111.1(4) . .
C32 C31 C33 111.0(4) . .
C30 C31 H31A 107.2 . .
C32 C31 H31A 107.2 . .
C33 C31 H31A 107.2 . .
C31 C32 H32A 109.5 . .
C31 C32 H32B 109.5 . .
H32A C32 H32B 109.5 . .
C31 C32 H32C 109.5 . .
H32A C32 H32C 109.5 . .
H32B C32 H32C 109.5 . .
C31 C33 H33A 109.5 . .
C31 C33 H33B 109.5 . .
H33A C33 H33B 109.5 . .
C31 C33 H33C 109.5 . .
H33A C33 H33C 109.5 . .
H33B C33 H33C 109.5 . .
C44 O40 C41 105.3(11) . .
O40 C44 C43 111.1(10) . .
O40 C44 H44A 109.4 . .
C43 C44 H44A 109.4 . .
O40 C44 H44B 109.4 . .
C43 C44 H44B 109.4 . .
H44A C44 H44B 108.0 . .
C42 C43 C44 104.4(8) . .
C42 C43 H43A 110.9 . .
C44 C43 H43A 110.9 . .
C42 C43 H43B 110.9 . .
C44 C43 H43B 110.9 . .
H43A C43 H43B 108.9 . .
C43 C42 C41 103.7(8) . .
C43 C42 H42A 111.0 . .
C41 C42 H42A 111.0 . .
C43 C42 H42B 111.0 . .
C41 C42 H42B 111.0 . .
H42A C42 H42B 109.0 . .
O40 C41 C42 109.9(10) . .
O40 C41 H41A 109.7 . .
C42 C41 H41A 109.7 . .
O40 C41 H41B 109.7 . .
C42 C41 H41B 109.7 . .
H41A C41 H41B 108.2 . .
C41A O40A C44A 103.5(15) . .
O40A C41A C42A 111.7(12) . .
O40A C41A H41C 109.3 . .
C42A C41A H41C 109.3 . .
O40A C41A H41D 109.3 . .
C42A C41A H41D 109.3 . .
H41C C41A H41D 107.9 . .
C41A C42A C43A 104.6(8) . .
C41A C42A H42C 110.8 . .
C43A C42A H42C 110.8 . .
C41A C42A H42D 110.8 . .
C43A C42A H42D 110.8 . .
H42C C42A H42D 108.9 . .
C44A C43A C42A 104.5(9) . .
C44A C43A H43C 110.8 . .
C42A C43A H43C 110.8 . .
C44A C43A H43D 110.8 . .
C42A C43A H43D 110.8 . .
H43C C43A H43D 108.9 . .
O40A C44A C43A 110.6(12) . .
O40A C44A H44C 109.5 . .
C43A C44A H44C 109.5 . .
O40A C44A H44D 109.5 . .
C43A C44A H44D 109.5 . .
H44C C44A H44D 108.1 . .
C51 O50 C54 111.9(9) . .
O50 C51 C52 103.6(8) . .
O50 C51 H51A 111.0 . .
C52 C51 H51A 111.0 . .
O50 C51 H51B 111.0 . .
C52 C51 H51B 111.0 . .
H51A C51 H51B 109.0 . .
C53 C52 C51 103.9(8) . .
C53 C52 H52A 111.0 . .
C51 C52 H52A 111.0 . .
C53 C52 H52B 111.0 . .
C51 C52 H52B 111.0 . .
H52A C52 H52B 109.0 . .
C54 C53 C52 102.9(8) . .
C54 C53 H53A 111.2 . .
C52 C53 H53A 111.2 . .
C54 C53 H53B 111.2 . .
C52 C53 H53B 111.2 . .
H53A C53 H53B 109.1 . .
O50 C54 C53 104.3(9) . .
O50 C54 H54A 110.9 . .
C53 C54 H54A 110.9 . .
O50 C54 H54B 110.9 . .
C53 C54 H54B 110.9 . .
H54A C54 H54B 108.9 . .
C51A O50A C54A 108.8(12) . .
O50A C51A C52A 105.7(9) . .
O50A C51A H51C 110.6 . .
C52A C51A H51C 110.6 . .
O50A C51A H51D 110.6 . .
C52A C51A H51D 110.6 . .
H51C C51A H51D 108.7 . .
C51A C52A C53A 104.7(8) . .
C51A C52A H52C 110.8 . .
C53A C52A H52C 110.8 . .
C51A C52A H52D 110.8 . .
C53A C52A H52D 110.8 . .
H52C C52A H52D 108.9 . .
C54A C53A C52A 102.3(10) . .
C54A C53A H53C 111.3 . .
C52A C53A H53C 111.3 . .
C54A C53A H53D 111.3 . .
C52A C53A H53D 111.3 . .
H53C C53A H53D 109.2 . .
O50A C54A C53A 102.0(10) . .
O50A C54A H54C 111.4 . .
C53A C54A H54C 111.4 . .
O50A C54A H54D 111.4 . .
C53A C54A H54D 111.4 . .
H54C C54A H54D 109.2 . .
C61A O60 C61A 153(4) 2_755 .
C61A O60 C61 117.4(19) 2_755 .
C61A O60 C61 46.6(14) . .
C61A O60 C61 46.6(14) 2_755 2_755
C61A O60 C61 117.4(19) . 2_755
C61 O60 C61 123(2) . 2_755
O60 C61 C62 113(2) . .
O60 C61 H61A 108.9 . .
C62 C61 H61A 108.9 . .
O60 C61 H61B 108.9 . .
C62 C61 H61B 108.9 . .
H61A C61 H61B 107.7 . .
C61 C62 H62A 109.5 . .
C61 C62 H62B 109.5 . .
H62A C62 H62B 109.5 . .
C61 C62 H62C 109.5 . .
H62A C62 H62C 109.5 . .
H62B C62 H62C 109.5 . .
C62A C61A O60 118(4) . .
C62A C61A H61C 107.8 . .
O60 C61A H61C 107.8 . .
C62A C61A H61D 107.8 . .
O60 C61A H61D 107.8 . .
H61C C61A H61D 107.1 . .
C61A C62A H62D 109.5 . .
C61A C62A H62E 109.5 . .
H62D C62A H62E 109.5 . .
C61A C62A H62F 109.5 . .
H62D C62A H62F 109.5 . .
H62E C62A H62F 109.5 . .

loop_
_geom_bond_atom_site_label_1
_geom_bond_atom_site_label_2
_geom_bond_distance
_geom_bond_site_symmetry_2
N1 C13 1.290(5) .
N1 C12 1.443(5) .
N1 Ni1 1.961(3) .
N2 C19 1.353(4) .
N2 C15 1.373(5) .
N2 Ni1 1.906(3) .
N3 C21 1.397(4) .
N3 C22 1.436(5) .
N3 Ni1 1.904(3) .
Ni1 C21 1.916(4) .
C1 C2 1.516(6) .
C1 H1A 0.9800 .
C1 H1B 0.9800 .
C1 H1C 0.9800 .
C2 C4 1.509(6) .
C2 C3 1.541(6) .
C2 H2A 1.0000 .
C3 H3A 0.9800 .
C3 H3B 0.9800 .
C3 H3C 0.9800 .
C4 C5 1.395(6) .
C4 C12 1.404(5) .
C5 C6 1.361(6) .
C5 H5A 0.9500 .
C6 C7 1.377(6) .
C6 H6A 0.9500 .
C7 C8 1.404(6) .
C7 H7A 0.9500 .
C8 C12 1.407(5) .
C8 C9 1.524(6) .
C9 C11 1.523(6) .
C9 C10 1.532(6) .
C9 H9A 1.0000 .
C10 H10A 0.9800 .
C10 H10B 0.9800 .
C10 H10C 0.9800 .
C11 H11A 0.9800 .
C11 H11B 0.9800 .
C11 H11C 0.9800 .
C13 C15 1.474(5) .
C13 C14 1.514(5) .
C14 H14A 0.9800 .
C14 H14B 0.9800 .
C14 H14C 0.9800 .
C15 C16 1.375(5) .
C16 C17 1.381(6) .
C16 H16A 0.9500 .
C17 C18 1.364(6) .
C17 H17A 0.9500 .
C18 C19 1.419(5) .
C18 H18 0.9500 .
C19 C21 1.470(5) 2
C20 C21 1.523(5) .
C20 C20 1.545(7) 2
C20 H20A 0.9900 .
C20 H20B 0.9900 .
C21 C19 1.470(5) 2
C22 C23 1.412(6) .
C22 C30 1.416(6) .
C23 C27 1.400(6) .
C23 C24 1.514(6) .
C24 C26 1.516(6) .
C24 C25 1.542(6) .
C24 H24A 1.0000 .
C25 H25A 0.9800 .
C25 H25B 0.9800 .
C25 H25C 0.9800 .
C26 H26A 0.9800 .
C26 H26B 0.9800 .
C26 H26C 0.9800 .
C27 C28 1.376(7) .
C27 H27A 0.9500 .
C28 C29 1.368(7) .
C28 H28A 0.9500 .
C29 C30 1.394(6) .
C29 H29A 0.9500 .
C30 C31 1.511(6) .
C31 C32 1.520(6) .
C31 C33 1.524(7) .
C31 H31A 1.0000 .
C32 H32A 0.9800 .
C32 H32B 0.9800 .
C32 H32C 0.9800 .
C33 H33A 0.9800 .
C33 H33B 0.9800 .
C33 H33C 0.9800 .
O40 C44 1.419(9) .
O40 C41 1.421(9) .
C44 C43 1.478(9) .
C44 H44A 0.9900 .
C44 H44B 0.9900 .
C43 C42 1.475(9) .
C43 H43A 0.9900 .
C43 H43B 0.9900 .
C42 C41 1.485(9) .
C42 H42A 0.9900 .
C42 H42B 0.9900 .
C41 H41A 0.9900 .
C41 H41B 0.9900 .
O40A C41A 1.416(10) .
O40A C44A 1.425(10) .
C41A C42A 1.469(9) .
C41A H41C 0.9900 .
C41A H41D 0.9900 .
C42A C43A 1.487(10) .
C42A H42C 0.9900 .
C42A H42D 0.9900 .
C43A C44A 1.472(10) .
C43A H43C 0.9900 .
C43A H43D 0.9900 .
C44A H44C 0.9900 .
C44A H44D 0.9900 .
O50 C51 1.409(8) .
O50 C54 1.421(9) .
C51 C52 1.486(9) .
C51 H51A 0.9900 .
C51 H51B 0.9900 .
C52 C53 1.476(9) .
C52 H52A 0.9900 .
C52 H52B 0.9900 .
C53 C54 1.472(9) .
C53 H53A 0.9900 .
C53 H53B 0.9900 .
C54 H54A 0.9900 .
C54 H54B 0.9900 .
O50A C51A 1.417(10) .
O50A C54A 1.423(10) .
C51A C52A 1.477(9) .
C51A H51C 0.9900 .
C51A H51D 0.9900 .
C52A C53A 1.484(9) .
C52A H52C 0.9900 .
C52A H52D 0.9900 .
C53A C54A 1.478(10) .
C53A H53C 0.9900 .
C53A H53D 0.9900 .
C54A H54C 0.9900 .
C54A H54D 0.9900 .
O60 C61A 1.45(3) 2_755
O60 C61A 1.45(3) .
O60 C61 1.49(2) .
O60 C61 1.49(2) 2_755
C61 C62 1.53(3) .
C61 H61A 0.9900 .
C61 H61B 0.9900 .
C62 H62A 0.9800 .
C62 H62B 0.9800 .
C62 H62C 0.9800 .
C61A C62A 1.13(6) .
C61A H61C 0.9900 .
C61A H61D 0.9900 .
C62A H62D 0.9800 .
C62A H62E 0.9800 .
C62A H62F 0.9800 .
